data_4347138
loop_
_publ_author_name
'Fernandes, Tamires S.'
'Vilela, Ramon S.'
'Valdo, Ana K.'
'Martins, Felipe T.'
'Garc\'ia-Espa\~na, Enrique'
'Incl\'an, Mario'
'Cano, Joan'
'Lloret, Francesc'
'Julve, Miguel'
'Stumpf, Humberto O.'
'Cangussu, Danielle'

_publ_section_title
;
 Dicopper(II) Metallacyclophanes with N,N'-2,6-Pyridinebis(oxamate):
 Solution Study, Synthesis, Crystal Structures, and Magnetic Properties.
;
_journal_issue 5
_journal_name_full 'Inorganic chemistry'
_journal_page_first 2390
_journal_page_last 2401
_journal_paper_doi 10.1021/acs.inorgchem.5b02786
_journal_volume 55
_journal_year 2016
_chemical_formula_sum 'C34 H62 Cu2 N10 O16'
_chemical_formula_weight 994.04
_space_group_IT_number 15
_space_group_name_Hall '-C 2yc'
_space_group_name_H-M_alt 'C 1 2/c 1'
_symmetry_cell_setting monoclinic
_symmetry_space_group_name_H-M 'C 1 2/c 1'
_atom_sites_solution_hydrogens geom
_atom_sites_solution_primary direct
_atom_sites_solution_secondary difmap
_audit_creation_method SHELXL-97
_cell_angle_alpha 90.00
_cell_angle_beta 116.624(2)
_cell_angle_gamma 90.00
_cell_formula_units_Z 4
_cell_length_a 22.407(3)
_cell_length_b 15.961(2)
_cell_length_c 16.0589(18)
_cell_measurement_reflns_used 11576
_cell_measurement_temperature 296(2)
_cell_measurement_theta_max 27.08
_cell_measurement_theta_min 5.91
_cell_volume 5134.3(11)
_computing_structure_refinement 'SHELXL-97 (Sheldrick, 2008)'
_diffrn_ambient_temperature 296(2)
_diffrn_measured_fraction_theta_full 0.945
_diffrn_measured_fraction_theta_max 0.945
_diffrn_measurement_device_type KappaCCD
_diffrn_radiation_monochromator graphite
_diffrn_radiation_source 'fine-focus sealed tube'
_diffrn_radiation_type MoK\a
_diffrn_radiation_wavelength 0.71073
_diffrn_reflns_av_R_equivalents 0.0299
_diffrn_reflns_av_sigmaI/netI 0.0389
_diffrn_reflns_limit_h_max 23
_diffrn_reflns_limit_h_min -28
_diffrn_reflns_limit_k_max 19
_diffrn_reflns_limit_k_min -20
_diffrn_reflns_limit_l_max 19
_diffrn_reflns_limit_l_min -6
_diffrn_reflns_number 11576
_diffrn_reflns_theta_full 27.08
_diffrn_reflns_theta_max 27.08
_diffrn_reflns_theta_min 5.91
_exptl_absorpt_coefficient_mu 0.896
_exptl_absorpt_correction_T_max 0.923
_exptl_absorpt_correction_T_min 0.783
_exptl_absorpt_correction_type multi-scan
_exptl_absorpt_process_details 'Blessing, R. H. (1995) Acta Cryst., A51, 33-38'
_exptl_crystal_colour blue
_exptl_crystal_density_diffrn 1.286
_exptl_crystal_density_method 'not measured'
_exptl_crystal_description needle
_exptl_crystal_F_000 2088
_exptl_crystal_size_max 0.27
_exptl_crystal_size_mid 0.10
_exptl_crystal_size_min 0.09
_refine_diff_density_max 1.273
_refine_diff_density_min -0.450
_refine_diff_density_rms 0.102
_refine_ls_extinction_method none
_refine_ls_goodness_of_fit_ref 1.303
_refine_ls_hydrogen_treatment constr
_refine_ls_matrix_type full
_refine_ls_number_parameters 322
_refine_ls_number_reflns 5344
_refine_ls_number_restraints 271
_refine_ls_restrained_S_all 1.302
_refine_ls_R_factor_all 0.1214
_refine_ls_R_factor_gt 0.0938
_refine_ls_shift/su_max 0.001
_refine_ls_shift/su_mean 0.000
_refine_ls_structure_factor_coef Fsqd
_refine_ls_weighting_details 'calc w=1/[\s^2^(Fo^2^)+(0.2000P)^2^+0.0000P] where P=(Fo^2^+2Fc^2^)/3'
_refine_ls_weighting_scheme calc
_refine_ls_wR_factor_gt 0.3062
_refine_ls_wR_factor_ref 0.3389
_reflns_number_gt 3601
_reflns_number_total 5344
_reflns_threshold_expression >2\s(I)
_cod_data_source_file ic5b02786_si_002.cif
_cod_data_source_block 1
_cod_original_cell_volume 5134.4(11)
_cod_original_sg_symbol_H-M C2/c
_cod_database_code 4347138

loop_
_symmetry_equiv_pos_as_xyz
'x, y, z'
'-x, y, -z+1/2'
'x+1/2, y+1/2, z'
'-x+1/2, y+1/2, -z+1/2'
'-x, -y, -z'
'x, -y, z-1/2'
'-x+1/2, -y+1/2, -z'
'x+1/2, -y+1/2, z-1/2'

loop_
_atom_site_label
_atom_site_type_symbol
_atom_site_fract_x
_atom_site_fract_y
_atom_site_fract_z
_atom_site_U_iso_or_equiv
_atom_site_adp_type
_atom_site_occupancy
_atom_site_symmetry_multiplicity
_atom_site_calc_flag
_atom_site_refinement_flags
_atom_site_disorder_assembly
_atom_site_disorder_group
C1C C 0.8154(4) 0.4570(5) 0.4088(6) 0.102(2) Uani 1 1 d U . .
H1C1 H 0.8585 0.4323 0.4266 0.153 Uiso 1 1 calc R . .
H1C2 H 0.8135 0.4797 0.4629 0.153 Uiso 1 1 calc R . .
H1C3 H 0.8082 0.5010 0.3646 0.153 Uiso 1 1 calc R . .
C2C C 0.7775(6) 0.3255(6) 0.4349(7) 0.132(3) Uani 1 1 d U . .
H2C1 H 0.8224 0.3057 0.4556 0.198 Uiso 1 1 calc R . .
H2C2 H 0.7468 0.2803 0.4060 0.198 Uiso 1 1 calc R . .
H2C3 H 0.7720 0.3460 0.4872 0.198 Uiso 1 1 calc R . .
C4C C 0.6947(6) 0.4266(11) 0.3382(12) 0.209(6) Uani 1 1 d U . .
H4C1 H 0.6856 0.4707 0.2935 0.313 Uiso 1 1 calc R . .
H4C2 H 0.6914 0.4480 0.3919 0.313 Uiso 1 1 calc R . .
H4C3 H 0.6629 0.3822 0.3109 0.313 Uiso 1 1 calc R . .
C3C C 0.7699(10) 0.3603(8) 0.2826(8) 0.185(6) Uani 1 1 d U . .
H3C1 H 0.8146 0.3408 0.3010 0.278 Uiso 1 1 calc R . .
H3C2 H 0.7596 0.4042 0.2375 0.278 Uiso 1 1 calc R . .
H3C3 H 0.7391 0.3148 0.2559 0.278 Uiso 1 1 calc R . .
C9 C 0.9461(4) 0.7432(4) 0.4596(5) 0.0888(17) Uani 1 1 d U . .
C8 C 0.9981(3) 0.6826(3) 0.4591(4) 0.0694(12) Uani 1 1 d U . .
C7 C 0.7533(3) 0.6037(6) 0.2006(5) 0.0989(19) Uani 1 1 d U . .
C6 C 0.7924(3) 0.5568(5) 0.1573(4) 0.0913(17) Uani 1 1 d U . .
N1C N 0.7642(3) 0.3934(4) 0.3672(4) 0.1005(17) Uani 1 1 d U . .
N3 N 0.9744(2) 0.6317(2) 0.3857(3) 0.0569(9) Uani 1 1 d U . .
N2 N 0.8564(2) 0.5741(3) 0.1993(3) 0.0705(11) Uani 1 1 d U . .
O6 O 0.8909(3) 0.7426(3) 0.3908(4) 0.0981(13) Uani 1 1 d U . .
O5 O 0.9635(4) 0.7912(4) 0.5273(5) 0.143(2) Uani 1 1 d U . .
O2 O 0.6921(3) 0.5860(6) 0.1733(4) 0.148(3) Uani 1 1 d U . .
O1 O 0.7628(3) 0.5091(5) 0.0902(4) 0.137(2) Uani 1 1 d U . .
O3 O 0.7840(3) 0.6567(3) 0.2620(4) 0.0992(14) Uani 1 1 d U . .
O4 O 1.0565(3) 0.6806(3) 0.5250(3) 0.0996(14) Uani 1 1 d U . .
Cu1 Cu 0.88082(3) 0.65546(4) 0.30119(4) 0.0690(4) Uani 1 1 d U . .
N1 N 0.9372(2) 0.5979(2) 0.1501(2) 0.0569(9) Uani 1 1 d U . .
C1 C 0.9004(3) 0.5418(3) 0.1658(3) 0.0629(11) Uani 1 1 d U . .
C5 C 1.0170(2) 0.5707(3) 0.3764(3) 0.0561(10) Uani 1 1 d U . .
C4 C 1.0098(3) 0.4877(3) 0.3916(3) 0.0640(11) Uani 1 1 d U . .
H4 H 0.9794 0.4708 0.4130 0.077 Uiso 1 1 calc R . .
C2 C 0.9061(3) 0.4563(3) 0.1547(4) 0.0810(16) Uani 1 1 d U . .
H2 H 0.8796 0.4183 0.1671 0.097 Uiso 1 1 calc R . .
C3 C 1.0489(4) 0.4293(4) 0.3745(4) 0.0844(17) Uani 1 1 d U . .
H3 H 1.0443 0.3724 0.3828 0.101 Uiso 1 1 calc R . .
O1W O 0.9019(4) 0.7576(3) 0.1948(5) 0.128(2) Uani 1 1 d . . .
H1W H 0.9189 0.7905 0.2409 0.192 Uiso 1 1 d R . .
H2W H 0.9244 0.7414 0.1681 0.192 Uiso 1 1 d R . .
N3C N 0.7500 0.7500 0.5000 0.109(3) Uani 1 2 d SU . .
O2W O 0.5993(12) 0.7481(11) 0.2025(6) 0.364(13) Uani 1 1 d . . .
H3W H 0.5700 0.7797 0.1584 0.546 Uiso 1 1 d R . .
H4W H 0.5754 0.6965 0.1860 0.546 Uiso 1 1 d R . .
N2C N 0.4499(5) 0.5212(7) 0.5279(9) 0.104(3) Uani 0.50 1 d PDU A -1
C5C C 0.4274(12) 0.6118(9) 0.5240(14) 0.152(8) Uani 0.50 1 d PDU A -1
H5C1 H 0.4385 0.6310 0.5859 0.229 Uiso 0.50 1 calc PR A -1
H5C2 H 0.3799 0.6152 0.4865 0.229 Uiso 0.50 1 calc PR A -1
H5C3 H 0.4494 0.6461 0.4972 0.229 Uiso 0.50 1 calc PR A -1
C7C C 0.3994(9) 0.4624(10) 0.5359(19) 0.145(7) Uani 0.50 1 d PDU A -1
H7C1 H 0.4031 0.4654 0.5977 0.218 Uiso 0.50 1 calc PR A -1
H7C2 H 0.4080 0.4061 0.5232 0.218 Uiso 0.50 1 calc PR A -1
H7C3 H 0.3552 0.4786 0.4917 0.218 Uiso 0.50 1 calc PR A -1
C8C C 0.5188(10) 0.525(3) 0.602(2) 0.249(14) Uani 0.50 1 d PDU A -1
H8C1 H 0.5185 0.5411 0.6594 0.373 Uiso 0.50 1 calc PR A -1
H8C2 H 0.5433 0.5662 0.5857 0.373 Uiso 0.50 1 calc PR A -1
H8C3 H 0.5396 0.4715 0.6089 0.373 Uiso 0.50 1 calc PR A -1
C6C C 0.4408(18) 0.4996(17) 0.4392(14) 0.176(9) Uani 0.50 1 d PDU A -1
H6C1 H 0.3939 0.4970 0.3978 0.263 Uiso 0.50 1 calc PR A -1
H6C2 H 0.4607 0.4458 0.4413 0.263 Uiso 0.50 1 calc PR A -1
H6C3 H 0.4615 0.5409 0.4172 0.263 Uiso 0.50 1 calc PR A -1
C9C C 0.6945(13) 0.797(2) 0.4507(17) 0.169(8) Uani 0.50 1 d PU . 2
H9A H 0.7073 0.8464 0.4288 0.253 Uiso 0.50 1 d PR . 2
H9B H 0.6646 0.7641 0.3984 0.253 Uiso 0.50 1 d PR . 2
H9C H 0.6726 0.8124 0.4878 0.253 Uiso 0.50 1 d PR . 2
C10C C 0.7878(12) 0.719(2) 0.4612(15) 0.177(8) Uani 0.50 1 d PU . 2
H10A H 0.8242 0.6919 0.5123 0.265 Uiso 0.50 1 d PR . 2
H10B H 0.8049 0.7576 0.4318 0.265 Uiso 0.50 1 d PR . 2
H10C H 0.7613 0.6770 0.4168 0.265 Uiso 0.50 1 d PR . 2
C11C C 0.7056(15) 0.732(2) 0.4059(16) 0.191(9) Uani 0.50 1 d PU . 1
H11A H 0.6849 0.6826 0.4156 0.286 Uiso 0.50 1 d PR . 1
H11B H 0.7217 0.7199 0.3609 0.286 Uiso 0.50 1 d PR . 1
H11C H 0.6736 0.7765 0.3836 0.286 Uiso 0.50 1 d PR . 1
C12C C 0.7586(19) 0.820(2) 0.449(2) 0.190(9) Uani 0.50 1 d PU . 1
H12A H 0.7255 0.8143 0.3858 0.284 Uiso 0.50 1 d PR . 1
H12B H 0.8023 0.8174 0.4525 0.284 Uiso 0.50 1 d PR . 1
H12C H 0.7528 0.8722 0.4740 0.284 Uiso 0.50 1 d PR . 1

loop_
_atom_site_aniso_label
_atom_site_aniso_U_11
_atom_site_aniso_U_22
_atom_site_aniso_U_33
_atom_site_aniso_U_23
_atom_site_aniso_U_13
_atom_site_aniso_U_12
C1C 0.101(4) 0.095(4) 0.087(4) 0.015(3) 0.022(4) -0.011(3)
C2C 0.171(8) 0.119(6) 0.101(5) 0.019(4) 0.056(6) -0.045(5)
C4C 0.096(5) 0.305(16) 0.204(13) 0.095(11) 0.048(7) -0.014(7)
C3C 0.310(17) 0.168(9) 0.106(7) -0.037(6) 0.119(10) -0.106(9)
C9 0.126(5) 0.068(3) 0.096(4) -0.018(3) 0.071(4) -0.002(3)
C8 0.095(3) 0.061(2) 0.053(2) -0.012(2) 0.034(2) -0.008(2)
C7 0.073(3) 0.143(6) 0.082(4) 0.030(3) 0.037(3) -0.002(4)
C6 0.073(3) 0.146(5) 0.051(3) 0.008(3) 0.023(2) -0.022(3)
N1C 0.109(4) 0.120(4) 0.059(3) 0.006(3) 0.025(3) -0.033(3)
N3 0.073(2) 0.0495(17) 0.0529(19) -0.0076(15) 0.0328(17) -0.0027(16)
N2 0.072(2) 0.087(3) 0.049(2) -0.0002(18) 0.0244(19) -0.017(2)
O6 0.108(3) 0.080(3) 0.127(4) -0.016(2) 0.071(3) 0.012(2)
O5 0.203(7) 0.117(4) 0.127(4) -0.062(4) 0.089(4) 0.001(4)
O2 0.081(3) 0.256(8) 0.112(4) 0.001(5) 0.049(3) -0.031(4)
O1 0.092(3) 0.211(6) 0.094(3) -0.040(4) 0.030(3) -0.059(4)
O3 0.075(3) 0.133(4) 0.093(3) 0.016(2) 0.041(2) 0.017(2)
O4 0.115(3) 0.095(3) 0.066(2) -0.027(2) 0.019(2) -0.009(3)
Cu1 0.0707(5) 0.0725(5) 0.0670(5) 0.0010(3) 0.0336(4) 0.0077(3)
N1 0.065(2) 0.0583(19) 0.0442(17) 0.0027(15) 0.0214(16) -0.0032(16)
C1 0.070(3) 0.071(3) 0.040(2) -0.0043(18) 0.0173(19) -0.016(2)
C5 0.069(3) 0.056(2) 0.0381(19) 0.0001(16) 0.0197(19) 0.0014(19)
C4 0.083(3) 0.054(2) 0.052(2) 0.0074(18) 0.027(2) 0.005(2)
C2 0.109(4) 0.072(3) 0.066(3) -0.023(2) 0.042(3) -0.038(3)
C3 0.116(5) 0.063(3) 0.069(3) 0.022(2) 0.036(3) 0.023(3)
O1W 0.162(5) 0.091(3) 0.146(5) 0.023(3) 0.082(5) 0.033(3)
N3C 0.108(5) 0.151(7) 0.070(4) 0.013(4) 0.043(4) 0.066(5)
O2W 0.53(3) 0.335(19) 0.082(5) 0.018(7) 0.006(10) -0.100(17)
N2C 0.082(6) 0.101(7) 0.120(8) 0.002(7) 0.037(6) 0.021(5)
C5C 0.198(17) 0.089(8) 0.107(12) -0.016(8) 0.012(12) -0.028(8)
C7C 0.152(12) 0.101(9) 0.23(2) 0.063(12) 0.127(14) 0.061(8)
C8C 0.103(10) 0.44(4) 0.163(18) 0.14(2) 0.021(11) 0.020(14)
C6C 0.26(3) 0.145(16) 0.156(14) 0.014(13) 0.124(16) 0.012(18)
C9C 0.146(13) 0.232(18) 0.120(13) 0.056(13) 0.052(10) 0.112(12)
C10C 0.140(14) 0.31(2) 0.113(13) 0.017(14) 0.084(11) 0.092(14)
C11C 0.178(16) 0.246(18) 0.097(9) -0.026(13) 0.015(11) 0.074(13)
C12C 0.20(2) 0.194(16) 0.176(19) 0.079(12) 0.091(16) 0.068(13)

loop_
_atom_type_symbol
_atom_type_description
_atom_type_scat_dispersion_real
_atom_type_scat_dispersion_imag
_atom_type_scat_source
C C 0.0033 0.0016 'International Tables Vol C Tables 4.2.6.8 and 6.1.1.4'
H H 0.0000 0.0000 'International Tables Vol C Tables 4.2.6.8 and 6.1.1.4'
N N 0.0061 0.0033 'International Tables Vol C Tables 4.2.6.8 and 6.1.1.4'
O O 0.0106 0.0060 'International Tables Vol C Tables 4.2.6.8 and 6.1.1.4'
Cu Cu 0.3201 1.2651 'International Tables Vol C Tables 4.2.6.8 and 6.1.1.4'

loop_
_geom_angle_atom_site_label_1
_geom_angle_atom_site_label_2
_geom_angle_atom_site_label_3
_geom_angle
_geom_angle_site_symmetry_1
_geom_angle_site_symmetry_3
N1C C1C H1C1 109.5 . .
N1C C1C H1C2 109.5 . .
H1C1 C1C H1C2 109.5 . .
N1C C1C H1C3 109.5 . .
H1C1 C1C H1C3 109.5 . .
H1C2 C1C H1C3 109.5 . .
N1C C2C H2C1 109.5 . .
N1C C2C H2C2 109.5 . .
H2C1 C2C H2C2 109.5 . .
N1C C2C H2C3 109.5 . .
H2C1 C2C H2C3 109.5 . .
H2C2 C2C H2C3 109.5 . .
N1C C4C H4C1 109.5 . .
N1C C4C H4C2 109.5 . .
H4C1 C4C H4C2 109.5 . .
N1C C4C H4C3 109.5 . .
H4C1 C4C H4C3 109.5 . .
H4C2 C4C H4C3 109.5 . .
N1C C3C H3C1 109.5 . .
N1C C3C H3C2 109.5 . .
H3C1 C3C H3C2 109.5 . .
N1C C3C H3C3 109.5 . .
H3C1 C3C H3C3 109.5 . .
H3C2 C3C H3C3 109.5 . .
O6 C9 O5 125.6(7) . .
O6 C9 C8 117.1(5) . .
O5 C9 C8 117.3(8) . .
O4 C8 N3 125.5(5) . .
O4 C8 C9 121.4(5) . .
N3 C8 C9 113.0(5) . .
O3 C7 O2 123.4(8) . .
O3 C7 C6 117.7(6) . .
O2 C7 C6 118.8(8) . .
O1 C6 N2 127.8(7) . .
O1 C6 C7 120.0(6) . .
N2 C6 C7 112.2(6) . .
C1C N1C C2C 108.6(6) . .
C1C N1C C4C 113.0(9) . .
C2C N1C C4C 109.1(9) . .
C1C N1C C3C 106.9(8) . .
C2C N1C C3C 109.6(8) . .
C4C N1C C3C 109.7(12) . .
C8 N3 C5 119.4(4) . .
C8 N3 Cu1 112.0(4) . .
C5 N3 Cu1 128.5(3) . .
C6 N2 C1 120.9(5) . .
C6 N2 Cu1 113.5(4) . .
C1 N2 Cu1 125.2(3) . .
C9 O6 Cu1 113.8(4) . .
C7 O3 Cu1 112.6(5) . .
O6 Cu1 N3 83.8(2) . .
O6 Cu1 N2 171.0(2) . .
N3 Cu1 N2 105.15(17) . .
O6 Cu1 O3 88.6(2) . .
N3 Cu1 O3 155.2(2) . .
N2 Cu1 O3 83.4(2) . .
C1 N1 C5 118.1(4) . 2_755
N1 C1 C2 123.0(5) . .
N1 C1 N2 115.3(4) . .
C2 C1 N2 121.7(5) . .
N1 C5 C4 122.4(4) 2_755 .
N1 C5 N3 117.2(4) 2_755 .
C4 C5 N3 120.4(4) . .
C5 C4 C3 118.6(5) . .
C5 C4 H4 120.7 . .
C3 C4 H4 120.7 . .
C3 C2 C1 118.7(5) 2_755 .
C3 C2 H2 120.7 2_755 .
C1 C2 H2 120.7 . .
C2 C3 C4 119.1(5) 2_755 .
C2 C3 H3 120.4 2_755 .
C4 C3 H3 120.4 . .
H1W O1W H2W 120.2 . .
C10C N3C C10C 180.000(9) . 7_666
C10C N3C C9C 57.8(14) . 7_666
C10C N3C C9C 122.2(14) 7_666 7_666
C10C N3C C9C 122.2(14) . .
C10C N3C C9C 57.8(14) 7_666 .
C9C N3C C9C 180.000(10) 7_666 .
C10C N3C C11C 73.6(17) . .
C10C N3C C11C 106.4(17) 7_666 .
C9C N3C C11C 122.0(15) 7_666 .
C9C N3C C11C 58.0(15) . .
C10C N3C C11C 106.4(17) . 7_666
C10C N3C C11C 73.6(17) 7_666 7_666
C9C N3C C11C 58.0(15) 7_666 7_666
C9C N3C C11C 122.0(15) . 7_666
C11C N3C C11C 180.000(9) . 7_666
C10C N3C C12C 104.1(19) . 7_666
C10C N3C C12C 75.9(19) 7_666 7_666
C9C N3C C12C 64.3(17) 7_666 7_666
C9C N3C C12C 115.7(17) . 7_666
C11C N3C C12C 104(2) . 7_666
C11C N3C C12C 76(2) 7_666 7_666
C10C N3C C12C 75.9(19) . .
C10C N3C C12C 104.1(19) 7_666 .
C9C N3C C12C 115.7(17) 7_666 .
C9C N3C C12C 64.3(17) . .
C11C N3C C12C 76(2) . .
C11C N3C C12C 104(2) 7_666 .
C12C N3C C12C 180(2) 7_666 .
H3W O2W H4W 98.6 . .
C6C N2C C8C 117.4(19) . .
C6C N2C C7C 99.2(19) . .
C8C N2C C7C 120.9(18) . .
C6C N2C C5C 107.4(17) . .
C8C N2C C5C 101(2) . .
C7C N2C C5C 110.1(14) . .
N2C C5C H5C1 109.5 . .
N2C C5C H5C2 109.5 . .
H5C1 C5C H5C2 109.5 . .
N2C C5C H5C3 109.5 . .
H5C1 C5C H5C3 109.5 . .
H5C2 C5C H5C3 109.5 . .
N2C C7C H7C1 109.5 . .
N2C C7C H7C2 109.5 . .
H7C1 C7C H7C2 109.5 . .
N2C C7C H7C3 109.5 . .
H7C1 C7C H7C3 109.5 . .
H7C2 C7C H7C3 109.5 . .
N2C C8C H8C1 109.5 . .
N2C C8C H8C2 109.5 . .
H8C1 C8C H8C2 109.5 . .
N2C C8C H8C3 109.5 . .
H8C1 C8C H8C3 109.5 . .
H8C2 C8C H8C3 109.5 . .
N2C C6C H6C1 109.5 . .
N2C C6C H6C2 109.5 . .
H6C1 C6C H6C2 109.5 . .
N2C C6C H6C3 109.5 . .
H6C1 C6C H6C3 109.5 . .
H6C2 C6C H6C3 109.5 . .
C10C C9C N3C 60.8(11) 7_666 .
C10C C9C H9A 123.6 7_666 .
N3C C9C H9A 108.7 . .
C10C C9C H9B 126.7 7_666 .
N3C C9C H9B 107.9 . .
H9A C9C H9B 109.5 . .
C10C C9C H9C 51.0 7_666 .
N3C C9C H9C 111.7 . .
H9A C9C H9C 109.5 . .
H9B C9C H9C 109.5 . .
C10C C9C H11C 149.1 7_666 .
N3C C9C H11C 107.9 . .
H9A C9C H11C 86.9 . .
H9C C9C H11C 128.4 . .
C10C C9C H12A 140.0 7_666 .
N3C C9C H12A 85.4 . .
H9A C9C H12A 45.0 . .
H9B C9C H12A 81.6 . .
H9C C9C H12A 154.1 . .
H11C C9C H12A 57.6 . .
C9C C10C N3C 61.4(12) 7_666 .
N3C C10C H10A 103.9 . .
C9C C10C H10B 131.2 7_666 .
N3C C10C H10B 117.2 . .
H10A C10C H10B 109.5 . .
C9C C10C H10C 117.4 7_666 .
N3C C10C H10C 107.1 . .
H10A C10C H10C 109.5 . .
H10B C10C H10C 109.5 . .
N3C C11C C12C 52.4(14) . .
N3C C11C H9B 100.8 . .
C12C C11C H9B 93.2 . .
N3C C11C H10C 80.9 . .
C12C C11C H10C 92.4 . .
H9B C11C H10C 174.1 . .
N3C C11C H11A 98.9 . .
C12C C11C H11A 150.9 . .
H9B C11C H11A 87.5 . .
H10C C11C H11A 86.6 . .
N3C C11C H11B 121.6 . .
C12C C11C H11B 92.4 . .
H9B C11C H11B 129.5 . .
H10C C11C H11B 52.2 . .
H11A C11C H11B 109.5 . .
N3C C11C H11C 107.2 . .
C12C C11C H11C 79.3 . .
H10C C11C H11C 160.0 . .
H11A C11C H11C 109.5 . .
H11B C11C H11C 109.5 . .
N3C C11C H12A 85.0 . .
H9B C11C H12A 82.3 . .
H10C C11C H12A 103.5 . .
H11A C11C H12A 169.6 . .
H11B C11C H12A 76.0 . .
H11C C11C H12A 60.1 . .
N3C C12C C11C 51.3(14) . .
N3C C12C H9A 94.7 . .
C11C C12C H9A 76.6 . .
N3C C12C H10B 83.1 . .
C11C C12C H10B 78.9 . .
H9A C12C H10B 150.0 . .
N3C C12C H12A 107.3 . .
C11C C12C H12A 56.4 . .
H9A C12C H12A 61.5 . .
H10B C12C H12A 90.5 . .
N3C C12C H12B 109.5 . .
C11C C12C H12B 118.7 . .
H9A C12C H12B 155.8 . .
H12A C12C H12B 109.5 . .
N3C C12C H12C 111.6 . .
C11C C12C H12C 131.8 . .
H9A C12C H12C 58.9 . .
H10B C12C H12C 149.0 . .
H12A C12C H12C 109.5 . .
H12B C12C H12C 109.5 . .

loop_
_geom_bond_atom_site_label_1
_geom_bond_atom_site_label_2
_geom_bond_distance
_geom_bond_site_symmetry_2
C1C N1C 1.452(9) .
C1C H1C1 0.9600 .
C1C H1C2 0.9600 .
C1C H1C3 0.9600 .
C2C N1C 1.468(10) .
C2C H2C1 0.9600 .
C2C H2C2 0.9600 .
C2C H2C3 0.9600 .
C4C N1C 1.507(14) .
C4C H4C1 0.9600 .
C4C H4C2 0.9600 .
C4C H4C3 0.9600 .
C3C N1C 1.515(13) .
C3C H3C1 0.9600 .
C3C H3C2 0.9600 .
C3C H3C3 0.9600 .
C9 O6 1.236(9) .
C9 O5 1.241(8) .
C9 C8 1.517(9) .
C8 O4 1.263(7) .
C8 N3 1.330(6) .
C7 O3 1.245(10) .
C7 O2 1.270(8) .
C7 C6 1.535(11) .
C6 O1 1.241(9) .
C6 N2 1.313(8) .
N3 C5 1.418(6) .
N3 Cu1 1.957(4) .
N2 C1 1.416(7) .
N2 Cu1 1.964(4) .
O6 Cu1 1.941(5) .
O3 Cu1 1.969(5) .
N1 C1 1.316(6) .
N1 C5 1.347(6) 2_755
C1 C2 1.389(7) .
C5 N1 1.347(6) 2_755
C5 C4 1.370(6) .
C4 C3 1.389(8) .
C4 H4 0.9300 .
C2 C3 1.359(9) 2_755
C2 H2 0.9300 .
C3 C2 1.359(9) 2_755
C3 H3 0.9300 .
O1W H1W 0.8468 .
O1W H2W 0.8351 .
N3C C10C 1.352(16) .
N3C C10C 1.352(16) 7_666
N3C C9C 1.360(17) 7_666
N3C C9C 1.360(17) .
N3C C11C 1.42(2) .
N3C C11C 1.42(2) 7_666
N3C C12C 1.44(3) 7_666
N3C C12C 1.44(3) .
O2W H3W 0.8769 .
O2W H4W 0.9530 .
N2C C6C 1.390(17) .
N2C C8C 1.467(16) .
N2C C7C 1.519(15) .
N2C C5C 1.523(15) .
C5C H5C1 0.9600 .
C5C H5C2 0.9600 .
C5C H5C3 0.9600 .
C7C H7C1 0.9600 .
C7C H7C2 0.9600 .
C7C H7C3 0.9600 .
C8C H8C1 0.9600 .
C8C H8C2 0.9600 .
C8C H8C3 0.9600 .
C6C H6C1 0.9600 .
C6C H6C2 0.9600 .
C6C H6C3 0.9600 .
C9C C10C 1.31(3) 7_666
C9C H9A 0.9600 .
C9C H9B 0.9600 .
C9C H9C 0.9600 .
C10C C9C 1.31(3) 7_666
C10C H10A 0.9600 .
C10C H10B 0.9600 .
C10C H10C 0.9600 .
C11C C12C 1.77(5) .
C11C H11A 0.9600 .
C11C H11B 0.9600 .
C11C H11C 0.9600 .
C12C H12A 0.9600 .
C12C H12B 0.9600 .
C12C H12C 0.9600 .
